data_7710405
loop_
_publ_author_name
'Shekhovtsov, Nikita'
'Vinogradova, Katerina A.'
'Vorob'eva, Sofia'
'Berezin, Alexey Sergeevich'
'Plyusnin, Victor F.'
'Naumov, Dmitry Y.'
'Pervukhina, Natalie V.'
'Nikolaenkova, Elena B.'
'Tikhonov, Alexsei Ya.'
'Bushuev, Mark B.'

_publ_section_title
;
 N-Hydroxy -- N-oxide photoinduced tautomerization and excitation
 wavelength dependent luminescence of ESIPT-capable zinc(II) complexes
 with a rationally designed 1-hydroxy-2,4-di(pyridin-2-yl)-1H-imidazole
 ESIPT-ligand
;
_journal_name_full 'Dalton Transactions'
_journal_paper_doi 10.1039/D2DT01232D
_journal_year 2022
_chemical_formula_moiety 'C14 H12 Br2 N4 O Zn'
_chemical_formula_sum 'C14 H12 Br2 N4 O Zn'
_chemical_formula_weight 477.47
_space_group_crystal_system monoclinic
_space_group_IT_number 14
_space_group_name_Hall '-P 2ybc'
_space_group_name_H-M_alt 'P 1 21/c 1'
_atom_sites_solution_hydrogens geom
_audit_creation_method SHELXL-2017/1
_audit_update_record
;
2021-12-03 deposited with the CCDC.	2022-06-01 downloaded from the CCDC.
;
_cell_angle_alpha 90
_cell_angle_beta 91.484(1)
_cell_angle_gamma 90
_cell_formula_units_Z 4
_cell_length_a 11.6350(3)
_cell_length_b 7.9633(3)
_cell_length_c 16.9065(5)
_cell_measurement_reflns_used 5160
_cell_measurement_temperature 150(2)
_cell_measurement_theta_max 28.29
_cell_measurement_theta_min 2.41
_cell_volume 1565.91(9)
_computing_cell_refinement 'SAINT (Bruker, 2004)'
_computing_data_collection 'APEX2 (Bruker, 2004)'
_computing_data_reduction 'SAINT (Bruker, 2004)'
_computing_molecular_graphics 'SHELXTL (Bruker, 2004)'
_computing_publication_material 'SHELXTL (Bruker, 2004)'
_computing_structure_refinement 'SHELXL-2017/1 (Sheldrick, 2017)'
_computing_structure_solution 'SHELXTL (Bruker, 2004)'
_diffrn_ambient_temperature 150(2)
_diffrn_measured_fraction_theta_full 0.998
_diffrn_measured_fraction_theta_max 0.997
_diffrn_measurement_device_type 'Bruker Nonius X8Apex CCD area-detector'
_diffrn_measurement_method '\f scans'
_diffrn_radiation_type MoK\a
_diffrn_radiation_wavelength 0.71073
_diffrn_reflns_av_R_equivalents 0.0357
_diffrn_reflns_av_unetI/netI 0.0330
_diffrn_reflns_Laue_measured_fraction_full 0.998
_diffrn_reflns_Laue_measured_fraction_max 0.997
_diffrn_reflns_limit_h_max 14
_diffrn_reflns_limit_h_min -14
_diffrn_reflns_limit_k_max 9
_diffrn_reflns_limit_k_min -9
_diffrn_reflns_limit_l_max 20
_diffrn_reflns_limit_l_min -20
_diffrn_reflns_number 11925
_diffrn_reflns_point_group_measured_fraction_full 0.998
_diffrn_reflns_point_group_measured_fraction_max 0.997
_diffrn_reflns_theta_full 25.500
_diffrn_reflns_theta_max 26.021
_diffrn_reflns_theta_min 2.410
_exptl_absorpt_coefficient_mu 6.677
_exptl_absorpt_correction_type multi-scan
_exptl_absorpt_process_details 'SADABS (Bruker, 2004)'
_exptl_crystal_colour yellow
_exptl_crystal_density_diffrn 2.025
_exptl_crystal_description prism
_exptl_crystal_F_000 928
_exptl_crystal_size_max 0.250
_exptl_crystal_size_mid 0.120
_exptl_crystal_size_min 0.080
_exptl_transmission_factor_max 0.7457
_exptl_transmission_factor_min 0.5959
_refine_diff_density_max 0.870
_refine_diff_density_min -0.450
_refine_diff_density_rms 0.095
_refine_ls_extinction_method none
_refine_ls_goodness_of_fit_ref 1.072
_refine_ls_hydrogen_treatment constr
_refine_ls_matrix_type full
_refine_ls_number_parameters 210
_refine_ls_number_reflns 3079
_refine_ls_number_restraints 0
_refine_ls_restrained_S_all 1.072
_refine_ls_R_factor_all 0.0390
_refine_ls_R_factor_gt 0.0321
_refine_ls_shift/su_max 0.000
_refine_ls_shift/su_mean 0.000
_refine_ls_structure_factor_coef Fsqd
_refine_ls_weighting_details 'w=1/[\s^2^(Fo^2^)+(0.0199P)^2^+4.6312P] where P=(Fo^2^+2Fc^2^)/3'
_refine_ls_weighting_scheme calc
_refine_ls_wR_factor_gt 0.0710
_refine_ls_wR_factor_ref 0.0729
_reflns_Friedel_coverage 0.000
_reflns_number_gt 2700
_reflns_number_total 3079
_reflns_threshold_expression 'I > 2\s(I)'
_cod_data_source_file d2dt01232d2.cif
_cod_data_source_block mbb_274
_cod_original_sg_symbol_H-M 'P 21/c'
_cod_database_code 7710405
_shelx_shelxl_version_number 2017/1
_shelx_space_group_comment
;
The symmetry employed for this shelxl refinement is uniquely defined
by the following loop, which should always be used as a source of
symmetry information in preference to the above space-group names.
They are only intended as comments.
;
_shelx_estimated_absorpt_t_min 0.286
_shelx_estimated_absorpt_t_max 0.617

loop_
_space_group_symop_operation_xyz
'x, y, z'
'-x, y+1/2, -z+1/2'
'-x, -y, -z'
'x, -y-1/2, z-1/2'

loop_
_atom_site_label
_atom_site_type_symbol
_atom_site_fract_x
_atom_site_fract_y
_atom_site_fract_z
_atom_site_U_iso_or_equiv
_atom_site_adp_type
_atom_site_occupancy
_atom_site_site_symmetry_order
_atom_site_calc_flag
_atom_site_refinement_flags_posn
_atom_site_refinement_flags_adp
_atom_site_refinement_flags_occupancy
_atom_site_disorder_assembly
_atom_site_disorder_group
Br1 Br 0.36887(4) 0.55704(5) 0.24604(2) 0.03066(12) Uani 1 1 d . . . . .
Br2 Br 0.17761(3) 0.90806(5) 0.13093(2) 0.02600(11) Uani 1 1 d . . . . .
Zn1A Zn 0.30824(4) 0.68262(6) 0.12681(3) 0.01901(18) Uani 0.8888(19) 1 d . . P A 1
N2 N 0.4388(3) 0.7302(4) 0.04873(19) 0.0236(7) Uani 1 1 d . . . . .
H1B H 0.390820 0.711339 0.087122 0.028 Uiso 0.1112(19) 1 calc R U P A 2
N1 N 0.1771(3) 0.3885(4) -0.0611(2) 0.0257(7) Uani 1 1 d . . . . .
O1 O 0.1052(3) 0.2790(4) -0.10249(18) 0.0388(7) Uani 1 1 d . . . . .
H1A H 0.056752 0.238827 -0.071724 0.047 Uiso 0.8888(19) 1 calc R U P A 1
N3A N 0.0055(3) 0.2544(4) 0.0314(2) 0.0244(7) Uani 0.8888(19) 1 d . . P A 1
C32A C 0.0836(4) 0.3799(6) 0.1495(3) 0.0413(11) Uani 0.8888(19) 1 d . . P A 1
H32A H 0.139756 0.449664 0.174627 0.050 Uiso 0.8888(19) 1 calc R U P A 1
N4 N 0.2544(3) 0.5303(4) 0.03628(18) 0.0190(6) Uani 1 1 d . . . . .
C2 C 0.3153(3) 0.5596(5) -0.0305(2) 0.0199(8) Uani 1 1 d . . . . .
C1 C 0.2681(3) 0.4710(5) -0.0930(2) 0.0239(8) Uani 1 1 d . . . . .
C3 C 0.1699(3) 0.4237(5) 0.0169(2) 0.0218(8) Uani 1 1 d . . . . .
C31 C 0.0840(3) 0.3528(5) 0.0679(2) 0.0239(8) Uani 1 1 d . . . . .
C33 C -0.0756(3) 0.1837(5) 0.0755(3) 0.0322(10) Uani 1 1 d . . . . .
H33 H -0.131896 0.114876 0.049870 0.039 Uiso 1 1 calc R U . A 1
C34 C -0.0810(4) 0.2057(6) 0.1551(3) 0.0408(11) Uani 1 1 d . . . . .
H34 H -0.140400 0.153673 0.183846 0.049 Uiso 1 1 calc R U . . .
C35 C -0.0013(4) 0.3021(7) 0.1930(3) 0.0455(12) Uani 1 1 d . . . . .
H35 H -0.003270 0.316638 0.248725 0.055 Uiso 1 1 calc R U . A 1
C11 C 0.2942(4) 0.4510(6) -0.1777(2) 0.0396(11) Uani 1 1 d . . . . .
H11A H 0.247687 0.359364 -0.200347 0.059 Uiso 1 1 calc R U . . .
H11B H 0.375908 0.424749 -0.182886 0.059 Uiso 1 1 calc R U . . .
H11C H 0.276144 0.555553 -0.205958 0.059 Uiso 1 1 calc R U . . .
C21 C 0.4183(3) 0.6673(4) -0.0240(2) 0.0190(7) Uani 1 1 d . . . . .
C22 C 0.4905(3) 0.6984(5) -0.0863(2) 0.0213(8) Uani 1 1 d . . . . .
H22 H 0.473269 0.654378 -0.137440 0.026 Uiso 1 1 calc R U . . .
C23 C 0.5875(3) 0.7938(5) -0.0729(3) 0.0279(9) Uani 1 1 d . . . . .
H23 H 0.638086 0.816858 -0.114739 0.033 Uiso 1 1 calc R U . . .
C24 C 0.6106(3) 0.8562(5) 0.0028(3) 0.0311(10) Uani 1 1 d . . . . .
H24 H 0.677770 0.920827 0.013657 0.037 Uiso 1 1 calc R U . . .
C25 C 0.5340(3) 0.8225(5) 0.0616(2) 0.0286(9) Uani 1 1 d . . . . .
H25 H 0.549106 0.866192 0.113146 0.034 Uiso 1 1 calc R U . . .
Zn1B Zn 0.2291(5) 0.6145(6) 0.1397(3) 0.0331(18) Uani 0.1112(19) 1 d . . P A 2
N3B N 0.0836(4) 0.3799(6) 0.1495(3) 0.0413(11) Uani 0.1112(19) 1 d . . P A 2
C32B C 0.0055(3) 0.2544(4) 0.0314(2) 0.0244(7) Uani 0.1112(19) 1 d . . P A 2
H32B H 0.007220 0.235490 -0.024062 0.029 Uiso 0.1112(19) 1 calc R U P A 2

loop_
_atom_site_aniso_label
_atom_site_aniso_U_11
_atom_site_aniso_U_22
_atom_site_aniso_U_33
_atom_site_aniso_U_23
_atom_site_aniso_U_13
_atom_site_aniso_U_12
Br1 0.0381(2) 0.0371(2) 0.0165(2) 0.00231(16) -0.00340(16) 0.00862(18)
Br2 0.0271(2) 0.0239(2) 0.0270(2) -0.00243(16) 0.00094(16) 0.00510(16)
Zn1A 0.0226(3) 0.0200(3) 0.0143(2) -0.00101(19) -0.00027(19) 0.0012(2)
N2 0.0292(17) 0.0184(16) 0.0230(17) 0.0012(13) -0.0005(14) 0.0024(14)
N1 0.0240(17) 0.0220(17) 0.0305(19) -0.0027(14) -0.0109(14) -0.0016(14)
O1 0.0424(17) 0.0409(18) 0.0325(17) -0.0081(14) -0.0070(14) -0.0130(15)
N3A 0.0208(16) 0.0242(18) 0.0279(18) 0.0056(14) -0.0041(14) -0.0009(14)
C32A 0.036(2) 0.049(3) 0.039(3) -0.019(2) -0.005(2) -0.002(2)
N4 0.0199(15) 0.0181(16) 0.0190(16) -0.0014(12) 0.0004(12) 0.0024(12)
C2 0.0225(18) 0.0184(19) 0.0188(19) 0.0035(14) -0.0001(15) 0.0040(15)
C1 0.032(2) 0.024(2) 0.0153(18) 0.0008(15) -0.0051(16) 0.0133(17)
C3 0.0222(18) 0.0180(19) 0.025(2) -0.0013(15) -0.0042(15) 0.0043(15)
C31 0.0175(17) 0.020(2) 0.034(2) -0.0036(16) 0.0001(16) 0.0051(15)
C33 0.0228(19) 0.032(2) 0.042(3) 0.0086(19) -0.0003(18) -0.0008(18)
C34 0.026(2) 0.057(3) 0.040(3) 0.010(2) 0.009(2) 0.008(2)
C35 0.045(3) 0.062(3) 0.031(2) -0.004(2) 0.015(2) 0.004(3)
C11 0.057(3) 0.045(3) 0.017(2) 0.0038(19) 0.005(2) 0.008(2)
C21 0.0242(18) 0.0155(18) 0.0173(18) 0.0033(14) -0.0010(15) 0.0067(15)
C22 0.0222(18) 0.0197(19) 0.0219(19) 0.0028(15) -0.0010(15) 0.0060(15)
C23 0.0246(19) 0.022(2) 0.038(2) 0.0104(17) 0.0095(18) 0.0041(16)
C24 0.024(2) 0.0157(19) 0.053(3) 0.0036(18) -0.0098(19) 0.0009(16)
C25 0.035(2) 0.019(2) 0.031(2) -0.0002(17) -0.0059(18) 0.0033(17)
Zn1B 0.043(4) 0.028(3) 0.027(3) -0.0092(19) -0.015(2) 0.006(2)
N3B 0.036(2) 0.049(3) 0.039(3) -0.019(2) -0.005(2) -0.002(2)
C32B 0.0208(16) 0.0242(18) 0.0279(18) 0.0056(14) -0.0041(14) -0.0009(14)

loop_
_atom_type_symbol
_atom_type_description
_atom_type_scat_dispersion_real
_atom_type_scat_dispersion_imag
_atom_type_scat_source
C C 0.0033 0.0016 'International Tables Vol C Tables 4.2.6.8 and 6.1.1.4'
H H 0.0000 0.0000 'International Tables Vol C Tables 4.2.6.8 and 6.1.1.4'
N N 0.0061 0.0033 'International Tables Vol C Tables 4.2.6.8 and 6.1.1.4'
O O 0.0106 0.0060 'International Tables Vol C Tables 4.2.6.8 and 6.1.1.4'
Zn Zn 0.2839 1.4301 'International Tables Vol C Tables 4.2.6.8 and 6.1.1.4'
Br Br -0.2901 2.4595 'International Tables Vol C Tables 4.2.6.8 and 6.1.1.4'

loop_
_geom_angle_atom_site_label_1
_geom_angle_atom_site_label_2
_geom_angle_atom_site_label_3
_geom_angle
_geom_angle_site_symmetry_1
_geom_angle_site_symmetry_3
_geom_angle_publ_flag
N4 Zn1A N2 81.19(12) . . ?
N4 Zn1A Br1 118.16(9) . . ?
N2 Zn1A Br1 114.63(9) . . ?
N4 Zn1A Br2 106.83(8) . . ?
N2 Zn1A Br2 111.32(9) . . ?
Br1 Zn1A Br2 118.70(2) . . ?
C25 N2 C21 118.6(3) . . ?
C25 N2 Zn1A 127.7(3) . . ?
C21 N2 Zn1A 113.5(2) . . ?
C25 N2 H1B 120.7 . . ?
C21 N2 H1B 120.7 . . ?
C3 N1 C1 110.6(3) . . ?
C3 N1 O1 124.8(3) . . ?
C1 N1 O1 124.6(3) . . ?
N1 O1 H1A 109.5 . . ?
C33 N3A C31 118.0(4) . . ?
C35 C32A C31 118.3(4) . . ?
C35 C32A H32A 120.8 . . ?
C31 C32A H32A 120.8 . . ?
C3 N4 C2 107.4(3) . . ?
C3 N4 Zn1B 108.7(3) . . ?
C2 N4 Zn1B 142.6(3) . . ?
C3 N4 Zn1A 140.7(3) . . ?
C2 N4 Zn1A 111.3(2) . . ?
N4 C2 C1 110.0(3) . . ?
N4 C2 C21 118.3(3) . . ?
C1 C2 C21 131.6(3) . . ?
N1 C1 C2 104.1(3) . . ?
N1 C1 C11 120.6(4) . . ?
C2 C1 C11 135.4(4) . . ?
N4 C3 N1 107.9(3) . . ?
N4 C3 C31 128.0(4) . . ?
N1 C3 C31 124.1(3) . . ?
N3A C31 C32A 121.7(4) . . ?
C32B C31 N3B 121.7(4) . . ?
C32B C31 C3 115.1(4) . . ?
N3A C31 C3 115.1(4) . . ?
C32A C31 C3 123.2(4) . . ?
N3B C31 C3 123.2(4) . . ?
C32B C33 C34 123.2(4) . . ?
N3A C33 C34 123.2(4) . . ?
N3A C33 H33 118.4 . . ?
C34 C33 H33 118.4 . . ?
C35 C34 C33 119.5(4) . . ?
C35 C34 H34 120.2 . . ?
C33 C34 H34 120.2 . . ?
C34 C35 N3B 119.3(4) . . ?
C34 C35 C32A 119.3(4) . . ?
C34 C35 H35 120.4 . . ?
C32A C35 H35 120.4 . . ?
C1 C11 H11A 109.5 . . ?
C1 C11 H11B 109.5 . . ?
H11A C11 H11B 109.5 . . ?
C1 C11 H11C 109.5 . . ?
H11A C11 H11C 109.5 . . ?
H11B C11 H11C 109.5 . . ?
N2 C21 C22 122.1(3) . . ?
N2 C21 C2 114.2(3) . . ?
C22 C21 C2 123.7(3) . . ?
C23 C22 C21 119.0(4) . . ?
C23 C22 H22 120.5 . . ?
C21 C22 H22 120.5 . . ?
C22 C23 C24 119.1(4) . . ?
C22 C23 H23 120.4 . . ?
C24 C23 H23 120.4 . . ?
C25 C24 C23 118.7(4) . . ?
C25 C24 H24 120.6 . . ?
C23 C24 H24 120.6 . . ?
N2 C25 C24 122.3(4) . . ?
N2 C25 H25 118.8 . . ?
C24 C25 H25 118.8 . . ?
N4 Zn1B Br2 109.2(2) . . ?
N4 Zn1B Br1 119.7(2) . . ?
Br2 Zn1B Br1 112.72(17) . . ?
N4 Zn1B N3B 85.4(2) . . ?
Br2 Zn1B N3B 123.6(2) . . ?
Br1 Zn1B N3B 104.4(2) . . ?
C35 N3B C31 118.3(4) . . ?
C35 N3B Zn1B 148.0(4) . . ?
C31 N3B Zn1B 91.7(3) . . ?
C33 C32B C31 118.0(4) . . ?
C33 C32B H32B 121.0 . . ?
C31 C32B H32B 121.0 . . ?

loop_
_geom_bond_atom_site_label_1
_geom_bond_atom_site_label_2
_geom_bond_distance
_geom_bond_site_symmetry_2
_geom_bond_publ_flag
Br1 Zn1A 2.3424(6) . ?
Br1 Zn1B 2.437(4) . ?
Br2 Zn1A 2.3544(6) . ?
Br2 Zn1B 2.417(4) . ?
Zn1A N4 2.039(3) . ?
Zn1A N2 2.073(3) . ?
N2 C25 1.342(5) . ?
N2 C21 1.344(5) . ?
N2 H1B 0.8800 . ?
N1 C3 1.353(5) . ?
N1 C1 1.368(5) . ?
N1 O1 1.385(4) . ?
O1 H1A 0.8400 . ?
N3A C33 1.341(5) . ?
N3A C31 1.342(5) . ?
C32A C35 1.392(7) . ?
C32A C31 1.395(6) . ?
C32A H32A 0.9500 . ?
N4 C3 1.334(5) . ?
N4 C2 1.369(5) . ?
N4 Zn1B 1.902(5) . ?
C2 C1 1.372(5) . ?
C2 C21 1.476(5) . ?
C1 C11 1.481(5) . ?
C3 C31 1.451(5) . ?
C31 C32B 1.342(5) . ?
C31 N3B 1.395(6) . ?
C33 C32B 1.341(5) . ?
C33 C34 1.360(6) . ?
C33 H33 0.9500 . ?
C34 C35 1.353(7) . ?
C34 H34 0.9500 . ?
C35 N3B 1.392(7) . ?
C35 H35 0.9500 . ?
C11 H11A 0.9800 . ?
C11 H11B 0.9800 . ?
C11 H11C 0.9800 . ?
C21 C22 1.386(5) . ?
C22 C23 1.374(5) . ?
C22 H22 0.9500 . ?
C23 C24 1.392(6) . ?
C23 H23 0.9500 . ?
C24 C25 1.379(6) . ?
C24 H24 0.9500 . ?
C25 H25 0.9500 . ?
Zn1B N3B 2.529(7) . ?
C32B H32B 0.9500 . ?

loop_
_geom_torsion_atom_site_label_1
_geom_torsion_atom_site_label_2
_geom_torsion_atom_site_label_3
_geom_torsion_atom_site_label_4
_geom_torsion
_geom_torsion_site_symmetry_1
_geom_torsion_site_symmetry_2
_geom_torsion_site_symmetry_3
_geom_torsion_site_symmetry_4
_geom_torsion_publ_flag
C3 N4 C2 C1 0.4(4) . . . . ?
Zn1B N4 C2 C1 -163.7(4) . . . . ?
Zn1A N4 C2 C1 -172.5(2) . . . . ?
C3 N4 C2 C21 -176.7(3) . . . . ?
Zn1B N4 C2 C21 19.3(6) . . . . ?
Zn1A N4 C2 C21 10.4(4) . . . . ?
C3 N1 C1 C2 -0.5(4) . . . . ?
O1 N1 C1 C2 -178.2(3) . . . . ?
C3 N1 C1 C11 179.5(4) . . . . ?
O1 N1 C1 C11 1.8(6) . . . . ?
N4 C2 C1 N1 0.1(4) . . . . ?
C21 C2 C1 N1 176.6(4) . . . . ?
N4 C2 C1 C11 -179.9(4) . . . . ?
C21 C2 C1 C11 -3.4(7) . . . . ?
C2 N4 C3 N1 -0.7(4) . . . . ?
Zn1B N4 C3 N1 169.1(3) . . . . ?
Zn1A N4 C3 N1 168.8(3) . . . . ?
C2 N4 C3 C31 178.7(4) . . . . ?
Zn1B N4 C3 C31 -11.4(5) . . . . ?
Zn1A N4 C3 C31 -11.8(6) . . . . ?
C1 N1 C3 N4 0.8(4) . . . . ?
O1 N1 C3 N4 178.5(3) . . . . ?
C1 N1 C3 C31 -178.6(3) . . . . ?
O1 N1 C3 C31 -1.0(6) . . . . ?
C33 N3A C31 C32A 0.9(6) . . . . ?
C33 N3A C31 C3 179.3(3) . . . . ?
C35 C32A C31 N3A -0.1(7) . . . . ?
C35 C32A C31 C3 -178.4(4) . . . . ?
N4 C3 C31 C32B 176.9(4) . . . . ?
N1 C3 C31 C32B -3.7(5) . . . . ?
N4 C3 C31 N3A 176.9(4) . . . . ?
N1 C3 C31 N3A -3.7(5) . . . . ?
N4 C3 C31 C32A -4.7(6) . . . . ?
N1 C3 C31 C32A 174.6(4) . . . . ?
N4 C3 C31 N3B -4.7(6) . . . . ?
N1 C3 C31 N3B 174.6(4) . . . . ?
C31 N3A C33 C34 -0.6(6) . . . . ?
C32B C33 C34 C35 -0.5(7) . . . . ?
N3A C33 C34 C35 -0.5(7) . . . . ?
C33 C34 C35 N3B 1.3(7) . . . . ?
C33 C34 C35 C32A 1.3(7) . . . . ?
C31 C32A C35 C34 -1.0(7) . . . . ?
C25 N2 C21 C22 -1.7(5) . . . . ?
Zn1A N2 C21 C22 174.3(3) . . . . ?
C25 N2 C21 C2 176.6(3) . . . . ?
Zn1A N2 C21 C2 -7.4(4) . . . . ?
N4 C2 C21 N2 -2.1(5) . . . . ?
C1 C2 C21 N2 -178.3(4) . . . . ?
N4 C2 C21 C22 176.2(3) . . . . ?
C1 C2 C21 C22 0.0(6) . . . . ?
N2 C21 C22 C23 1.4(5) . . . . ?
C2 C21 C22 C23 -176.8(3) . . . . ?
C21 C22 C23 C24 0.1(5) . . . . ?
C22 C23 C24 C25 -1.1(6) . . . . ?
C21 N2 C25 C24 0.7(6) . . . . ?
Zn1A N2 C25 C24 -174.7(3) . . . . ?
C23 C24 C25 N2 0.8(6) . . . . ?
C34 C35 N3B C31 -1.0(7) . . . . ?
C34 C35 N3B Zn1B 157.0(5) . . . . ?
C32B C31 N3B C35 -0.1(7) . . . . ?
C3 C31 N3B C35 -178.4(4) . . . . ?
C32B C31 N3B Zn1B -168.7(3) . . . . ?
C3 C31 N3B Zn1B 13.0(4) . . . . ?
C34 C33 C32B C31 -0.6(6) . . . . ?
N3B C31 C32B C33 0.9(6) . . . . ?
C3 C31 C32B C33 179.3(3) . . . . ?
